data_4118082
loop_
_publ_author_name
'Vilmal\'i L\'opez-Mej\'ias'
'Jeff W. Kampf'
'Adam J. Matzger'

_publ_section_title
;
 Nonamorphism in Flufenamic Acid and a New Record for a Polymorphic
 Compound with Solved Structures
;
_journal_name_full 'Journal of the American Chemical Society'
_journal_page_first 9872
_journal_page_last 9875
_journal_paper_doi 10.1021/ja302601f
_journal_volume 134
_journal_year 2012
_chemical_formula_moiety 'C14 H10 F3 N O2'
_chemical_formula_sum 'C14 H10 F3 N O2'
_chemical_formula_weight 281.23
_chemical_melting_point 398.1
_chemical_name_common 'flufenamic acid'
_chemical_name_systematic
;
 2-[[3-(trifluoromethyl)phenyl]amino]benzoic acid
;
_space_group_IT_number 14
_symmetry_cell_setting monoclinic
_symmetry_Int_Tables_number 14
_symmetry_space_group_name_Hall '-P 2ybc'
_symmetry_space_group_name_H-M 'P 1 21/c 1'
_atom_sites_solution_hydrogens geom
_atom_sites_solution_primary direct
_atom_sites_solution_secondary difmap
_audit_creation_method SHELXL-97
_cell_angle_alpha 90.00
_cell_angle_beta 94.084(7)
_cell_angle_gamma 90.00
_cell_formula_units_Z 16
_cell_length_a 26.6592(19)
_cell_length_b 7.9007(2)
_cell_length_c 23.2430(6)
_cell_measurement_reflns_used 16083
_cell_measurement_temperature 95(2)
_cell_measurement_theta_max 66.61
_cell_measurement_theta_min 6.51
_cell_volume 4883.2(4)
_computing_cell_refinement PROCESS-AUTO
_computing_data_collection PROCESS-AUTO
_computing_data_reduction 'SIR92 (Altomare, et al., 1994)'
_computing_molecular_graphics 'CrystalStructure 4.0 (Rigaku, 2009)'
_computing_publication_material 'CrystalStructure 4.0 (Rigaku, 2009)'
_computing_structure_refinement 'SHELXL-97 (Sheldrick, 1997)'
_computing_structure_solution 'SHELXS-97 (Sheldrick, 1990)'
_diffrn_ambient_temperature 95(2)
_diffrn_measured_fraction_theta_full 0.946
_diffrn_measured_fraction_theta_max 0.946
_diffrn_measurement_device_type 'Rigaku R-AXIS RAPID imaging plate'
_diffrn_measurement_method \w
_diffrn_radiation_monochromator graphite
_diffrn_radiation_source 'fine-focus sealed tube'
_diffrn_radiation_type CuK\a
_diffrn_radiation_wavelength 1.54187
_diffrn_reflns_av_R_equivalents 0.0348
_diffrn_reflns_av_sigmaI/netI 0.0575
_diffrn_reflns_limit_h_max 31
_diffrn_reflns_limit_h_min -25
_diffrn_reflns_limit_k_max 4
_diffrn_reflns_limit_k_min -9
_diffrn_reflns_limit_l_max 21
_diffrn_reflns_limit_l_min -27
_diffrn_reflns_number 25008
_diffrn_reflns_theta_full 66.59
_diffrn_reflns_theta_max 66.59
_diffrn_reflns_theta_min 6.52
_diffrn_standards_number 0
_exptl_absorpt_coefficient_mu 1.160
_exptl_absorpt_correction_T_max 0.793
_exptl_absorpt_correction_T_min 0.578
_exptl_absorpt_correction_type multi-scan
_exptl_absorpt_process_details
;
    Higashi, T. (1995). Program for Absorption Correction.
    Rigaku Corporation, Tokyo, Japan.
;
_exptl_crystal_colour colorless
_exptl_crystal_density_diffrn 1.530
_exptl_crystal_description prism
_exptl_crystal_F_000 2304
_exptl_crystal_size_max 0.09
_exptl_crystal_size_mid 0.04
_exptl_crystal_size_min 0.01
_refine_diff_density_max 0.430
_refine_diff_density_min -0.446
_refine_diff_density_rms 0.094
_refine_ls_extinction_method none
_refine_ls_goodness_of_fit_ref 1.108
_refine_ls_hydrogen_treatment riding
_refine_ls_matrix_type full
_refine_ls_number_parameters 721
_refine_ls_number_reflns 8182
_refine_ls_number_restraints 0
_refine_ls_restrained_S_all 1.108
_refine_ls_R_factor_all 0.1090
_refine_ls_R_factor_gt 0.0727
_refine_ls_shift/su_max 0.000
_refine_ls_shift/su_mean 0.000
_refine_ls_structure_factor_coef Fsqd
_refine_ls_weighting_details 'calc w=1/[\s^2^(Fo^2^)+(0.1544P)^2^+0.0000P] where P=(Fo^2^+2Fc^2^)/3'
_refine_ls_weighting_scheme calc
_refine_ls_wR_factor_gt 0.2013
_refine_ls_wR_factor_ref 0.2670
_reflns_number_gt 4886
_reflns_number_total 8182
_reflns_threshold_expression >2sigma(I)
_cod_data_source_file ja302601f_si_001_5.cif
_cod_data_source_block ffa5_FORM_5
_cod_database_code 4118082

loop_
_symmetry_equiv_pos_as_xyz
'x, y, z'
'-x, y+1/2, -z+1/2'
'-x, -y, -z'
'x, -y-1/2, z-1/2'

loop_
_atom_site_label
_atom_site_type_symbol
_atom_site_fract_x
_atom_site_fract_y
_atom_site_fract_z
_atom_site_U_iso_or_equiv
_atom_site_adp_type
_atom_site_occupancy
_atom_site_symmetry_multiplicity
_atom_site_calc_flag
_atom_site_refinement_flags
F1 F 0.79769(9) 1.3611(3) 0.30335(10) 0.0596(8) Uani 1 1 d .
F2 F 0.87735(10) 1.3920(4) 0.30863(13) 0.0770(10) Uani 1 1 d .
F3 F 0.83384(11) 1.4606(3) 0.23198(11) 0.0708(9) Uani 1 1 d .
F4 F 0.65407(9) 1.2284(4) 0.11476(11) 0.0676(9) Uani 1 1 d .
F5 F 0.72939(9) 1.2661(3) 0.15104(10) 0.0583(8) Uani 1 1 d .
F6 F 0.70994(10) 1.3341(3) 0.06330(10) 0.0620(8) Uani 1 1 d .
F7 F 0.77371(9) 0.7602(3) 0.84589(10) 0.0511(7) Uani 1 1 d .
F8 F 0.80819(10) 0.8057(3) 0.93035(10) 0.0609(8) Uani 1 1 d .
F9 F 0.85162(9) 0.6995(3) 0.86500(11) 0.0600(8) Uani 1 1 d .
F10 F 0.60009(10) 0.9166(3) 0.72068(13) 0.0762(9) Uani 1 1 d .
F11 F 0.67420(11) 0.9208(4) 0.75826(12) 0.0851(11) Uani 1 1 d .
F12 F 0.65923(13) 0.8308(4) 0.67329(11) 0.0864(11) Uani 1 1 d .
O1 O 1.00664(9) 1.0395(4) 0.09876(12) 0.0439(8) Uani 1 1 d .
O2 O 1.05180(10) 0.8377(4) 0.05966(12) 0.0510(8) Uani 1 1 d .
H2A H 1.0579 0.9176 0.0374 0.061 Uiso 1 1 calc R
O3 O 0.91290(10) 0.9170(4) 0.00155(12) 0.0449(8) Uani 1 1 d .
O4 O 0.95695(10) 0.7105(4) -0.03716(12) 0.0464(8) Uani 1 1 d .
H4B H 0.9690 0.7935 -0.0541 0.056 Uiso 1 1 calc R
O5 O 0.54445(9) 0.2157(4) 1.02014(11) 0.0406(7) Uani 1 1 d .
H56 H 0.5352 0.2987 1.0394 0.049 Uiso 1 1 calc R
O6 O 0.59703(9) 0.4109(4) 0.98838(11) 0.0396(7) Uani 1 1 d .
O7 O 0.43632(9) 0.3399(4) 0.95140(11) 0.0449(8) Uani 1 1 d .
H7A H 0.4309 0.4203 0.9738 0.054 Uiso 1 1 calc R
O8 O 0.48879(9) 0.5290(4) 0.91719(11) 0.0392(7) Uani 1 1 d .
N1 N 0.93834(11) 0.9368(5) 0.17165(13) 0.0426(9) Uani 1 1 d .
H1 H 0.9508 1.0198 0.1518 0.051 Uiso 1 1 calc R
N2 N 0.83307(11) 0.8151(5) 0.05877(13) 0.0390(9) Uani 1 1 d .
H2 H 0.8524 0.9041 0.0547 0.047 Uiso 1 1 calc R
N3 N 0.67549(11) 0.2977(4) 0.93325(13) 0.0363(8) Uani 1 1 d .
H3A H 0.6571 0.3879 0.9388 0.044 Uiso 1 1 calc R
N4 N 0.54998(11) 0.4206(5) 0.83672(13) 0.0397(9) Uani 1 1 d .
H4A H 0.5401 0.5036 0.8585 0.048 Uiso 1 1 calc R
C1 C 0.83850(15) 1.3436(6) 0.27350(17) 0.0380(10) Uani 1 1 d .
C2 C 0.84393(14) 1.1698(6) 0.24985(16) 0.0392(11) Uani 1 1 d .
C3 C 0.80621(14) 1.0512(6) 0.25259(16) 0.0396(11) Uani 1 1 d .
H3 H 0.7764 1.0777 0.2709 0.048 Uiso 1 1 calc R
C4 C 0.81234(14) 0.8928(6) 0.22830(16) 0.0407(11) Uani 1 1 d .
H4 H 0.7868 0.8097 0.2304 0.049 Uiso 1 1 calc R
C5 C 0.85518(14) 0.8555(6) 0.20117(16) 0.0390(10) Uani 1 1 d .
H5 H 0.8583 0.7484 0.1832 0.047 Uiso 1 1 calc R
C6 C 0.89403(13) 0.9725(6) 0.19967(16) 0.0364(10) Uani 1 1 d .
C7 C 0.88819(14) 1.1314(5) 0.22374(16) 0.0364(10) Uani 1 1 d .
H7 H 0.9141 1.2136 0.2225 0.044 Uiso 1 1 calc R
C8 C 1.01974(14) 0.8898(6) 0.09705(17) 0.0384(11) Uani 1 1 d .
C9 C 1.00285(14) 0.7571(6) 0.13522(17) 0.0381(10) Uani 1 1 d .
C10 C 0.96412(14) 0.7834(6) 0.17244(16) 0.0378(10) Uani 1 1 d .
C11 C 0.95387(14) 0.6558(5) 0.21145(17) 0.0390(11) Uani 1 1 d .
H11 H 0.9289 0.6737 0.2380 0.047 Uiso 1 1 calc R
C12 C 0.97954(14) 0.5042(6) 0.21194(18) 0.0419(11) Uani 1 1 d .
H12 H 0.9721 0.4194 0.2390 0.050 Uiso 1 1 calc R
C13 C 1.01609(14) 0.4733(6) 0.17350(19) 0.0444(11) Uani 1 1 d .
H13 H 1.0328 0.3672 0.1732 0.053 Uiso 1 1 calc R
C14 C 1.02740(14) 0.5991(6) 0.13614(18) 0.0439(11) Uani 1 1 d .
H14 H 1.0526 0.5794 0.1100 0.053 Uiso 1 1 calc R
C15 C 0.70239(16) 1.2158(7) 0.10327(18) 0.0486(13) Uani 1 1 d .
C16 C 0.71623(15) 1.0417(7) 0.08428(16) 0.0440(12) Uani 1 1 d .
C17 C 0.67996(15) 0.9236(7) 0.06772(17) 0.0524(14) Uani 1 1 d .
H17 H 0.6453 0.9499 0.0695 0.063 Uiso 1 1 calc R
C18 C 0.69442(15) 0.7663(7) 0.04849(17) 0.0497(13) Uani 1 1 d .
H18 H 0.6695 0.6843 0.0373 0.060 Uiso 1 1 calc R
C19 C 0.74464(14) 0.7275(6) 0.04546(16) 0.0451(12) Uani 1 1 d .
H19 H 0.7542 0.6202 0.0314 0.054 Uiso 1 1 calc R
C20 C 0.76696(14) 1.0047(6) 0.08262(16) 0.0370(10) Uani 1 1 d .
H20 H 0.7916 1.0865 0.0947 0.044 Uiso 1 1 calc R
C21 C 0.92337(14) 0.7648(6) -0.00170(16) 0.0379(11) Uani 1 1 d .
C22 C 0.90134(14) 0.6306(6) 0.03173(16) 0.0392(11) Uani 1 1 d .
C23 C 0.85663(14) 0.6584(6) 0.06018(16) 0.0378(10) Uani 1 1 d .
C24 C 0.83808(15) 0.5253(6) 0.09227(16) 0.0403(11) Uani 1 1 d .
H24 H 0.8083 0.5414 0.1117 0.048 Uiso 1 1 calc R
C25 C 0.86204(15) 0.3727(6) 0.09613(16) 0.0446(12) Uani 1 1 d .
H25 H 0.8488 0.2845 0.1183 0.053 Uiso 1 1 calc R
C26 C 0.90597(15) 0.3446(6) 0.06776(17) 0.0448(12) Uani 1 1 d .
H26 H 0.9226 0.2384 0.0707 0.054 Uiso 1 1 calc R
C27 C 0.92438(15) 0.4721(6) 0.03589(17) 0.0444(11) Uani 1 1 d .
H27 H 0.9537 0.4525 0.0159 0.053 Uiso 1 1 calc R
C28 C 0.80639(16) 0.6942(6) 0.88665(18) 0.0422(11) Uani 1 1 d .
C29 C 0.79224(14) 0.5215(6) 0.90470(16) 0.0362(10) Uani 1 1 d .
C30 C 0.82863(14) 0.4015(6) 0.92107(17) 0.0433(11) Uani 1 1 d .
H30 H 0.8633 0.4272 0.9192 0.052 Uiso 1 1 calc R
C31 C 0.81396(15) 0.2444(6) 0.94010(16) 0.0410(11) Uani 1 1 d .
H31 H 0.8389 0.1621 0.9507 0.049 Uiso 1 1 calc R
C32 C 0.76405(14) 0.2044(6) 0.94406(15) 0.0383(10) Uani 1 1 d .
H32 H 0.7546 0.0964 0.9576 0.046 Uiso 1 1 calc R
C33 C 0.74141(14) 0.4834(6) 0.90763(16) 0.0358(10) Uani 1 1 d .
H33 H 0.7165 0.5648 0.8960 0.043 Uiso 1 1 calc R
C34 C 0.58243(14) 0.2624(6) 0.98913(16) 0.0351(10) Uani 1 1 d .
C35 C 0.60421(14) 0.1228(6) 0.95738(15) 0.0354(10) Uani 1 1 d .
C36 C 0.65057(13) 0.1452(6) 0.93106(15) 0.0355(10) Uani 1 1 d .
C37 C 0.66858(14) 0.0073(6) 0.90019(16) 0.0370(10) Uani 1 1 d .
H37 H 0.6989 0.0185 0.8814 0.044 Uiso 1 1 calc R
C38 C 0.64294(14) -0.1425(6) 0.89697(16) 0.0409(11) Uani 1 1 d .
H38 H 0.6560 -0.2336 0.8760 0.049 Uiso 1 1 calc R
C39 C 0.59798(15) -0.1660(6) 0.92364(16) 0.0435(11) Uani 1 1 d .
H39 H 0.5808 -0.2713 0.9213 0.052 Uiso 1 1 calc R
C40 C 0.57958(14) -0.0318(6) 0.95335(16) 0.0377(10) Uani 1 1 d .
H40 H 0.5491 -0.0453 0.9717 0.045 Uiso 1 1 calc R
C41 C 0.64288(15) 0.8303(5) 0.72530(17) 0.0342(10) Uani 1 1 d .
C42 C 0.63678(14) 0.6546(6) 0.74819(16) 0.0386(11) Uani 1 1 d .
C43 C 0.59671(13) 0.6178(5) 0.78115(15) 0.0318(9) Uani 1 1 d .
H43 H 0.5729 0.7031 0.7884 0.038 Uiso 1 1 calc R
C44 C 0.59146(13) 0.4547(6) 0.80363(15) 0.0355(10) Uani 1 1 d .
C45 C 0.62803(13) 0.3343(6) 0.79502(16) 0.0403(11) Uani 1 1 d .
H45 H 0.6261 0.2257 0.8123 0.048 Uiso 1 1 calc R
C46 C 0.66734(13) 0.3718(6) 0.76138(16) 0.0394(11) Uani 1 1 d .
H46 H 0.6914 0.2868 0.7543 0.047 Uiso 1 1 calc R
C47 C 0.67215(14) 0.5314(6) 0.73787(17) 0.0401(11) Uani 1 1 d .
H47 H 0.6993 0.5564 0.7150 0.048 Uiso 1 1 calc R
C48 C 0.47137(13) 0.3851(6) 0.91660(16) 0.0335(10) Uani 1 1 d .
C49 C 0.48640(14) 0.2483(5) 0.87900(16) 0.0331(10) Uani 1 1 d .
C50 C 0.52318(14) 0.2686(6) 0.83837(16) 0.0360(10) Uani 1 1 d .
C51 C 0.53009(14) 0.1371(5) 0.79988(15) 0.0360(10) Uani 1 1 d .
H51 H 0.5533 0.1519 0.7711 0.043 Uiso 1 1 calc R
C52 C 0.50453(14) -0.0131(6) 0.80209(16) 0.0372(10) Uani 1 1 d .
H52 H 0.5103 -0.0998 0.7750 0.045 Uiso 1 1 calc R
C53 C 0.47018(14) -0.0395(6) 0.84366(17) 0.0379(10) Uani 1 1 d .
H53 H 0.4532 -0.1447 0.8464 0.045 Uiso 1 1 calc R
C54 C 0.46167(13) 0.0911(5) 0.88051(16) 0.0365(10) Uani 1 1 d .
H54 H 0.4379 0.0747 0.9085 0.044 Uiso 1 1 calc R
C55 C 0.72737(14) 0.3265(6) 0.92762(16) 0.0364(10) Uani 1 1 d .
C75 C 0.78153(14) 0.8468(6) 0.06313(16) 0.0398(11) Uani 1 1 d .

loop_
_atom_site_aniso_label
_atom_site_aniso_U_11
_atom_site_aniso_U_22
_atom_site_aniso_U_33
_atom_site_aniso_U_23
_atom_site_aniso_U_13
_atom_site_aniso_U_12
F1 0.0621(17) 0.0583(19) 0.0625(17) -0.0038(14) 0.0321(13) 0.0076(14)
F2 0.0631(19) 0.069(2) 0.097(2) -0.0389(18) -0.0116(17) 0.0081(16)
F3 0.116(2) 0.0472(19) 0.0531(16) 0.0137(14) 0.0327(16) 0.0131(16)
F4 0.0394(15) 0.087(2) 0.0789(19) 0.0110(17) 0.0222(14) 0.0216(14)
F5 0.0547(16) 0.074(2) 0.0464(15) -0.0021(14) 0.0052(12) 0.0188(14)
F6 0.0760(19) 0.066(2) 0.0459(15) 0.0150(14) 0.0174(13) 0.0150(15)
F7 0.0489(15) 0.0598(19) 0.0451(14) 0.0050(13) 0.0056(12) -0.0050(13)
F8 0.090(2) 0.0509(18) 0.0432(15) -0.0156(13) 0.0110(14) -0.0163(15)
F9 0.0389(14) 0.076(2) 0.0663(17) 0.0005(15) 0.0149(12) -0.0150(13)
F10 0.0584(18) 0.058(2) 0.116(2) 0.0262(18) 0.0301(17) 0.0123(15)
F11 0.104(2) 0.067(2) 0.079(2) 0.0102(18) -0.0317(18) -0.0441(19)
F12 0.156(3) 0.056(2) 0.0545(17) 0.0080(14) 0.0643(19) 0.0093(19)
O1 0.0302(15) 0.055(2) 0.0477(17) 0.0002(16) 0.0117(13) 0.0014(15)
O2 0.0436(17) 0.058(2) 0.0541(18) -0.0083(16) 0.0212(14) -0.0022(16)
O3 0.0348(16) 0.055(2) 0.0470(17) -0.0063(16) 0.0143(13) -0.0049(15)
O4 0.0357(16) 0.054(2) 0.0515(18) 0.0001(15) 0.0187(13) 0.0045(14)
O5 0.0317(15) 0.053(2) 0.0392(15) -0.0029(14) 0.0136(12) -0.0034(14)
O6 0.0327(15) 0.045(2) 0.0426(16) -0.0009(15) 0.0120(12) 0.0006(14)
O7 0.0355(16) 0.057(2) 0.0444(16) -0.0009(15) 0.0189(12) 0.0014(15)
O8 0.0301(15) 0.047(2) 0.0413(16) -0.0012(15) 0.0114(12) -0.0052(14)
N1 0.0310(18) 0.057(3) 0.041(2) 0.0044(18) 0.0133(15) 0.0083(18)
N2 0.0289(18) 0.050(2) 0.0390(19) -0.0038(17) 0.0071(15) -0.0060(17)
N3 0.0247(17) 0.046(2) 0.0392(18) -0.0002(17) 0.0088(14) 0.0018(16)
N4 0.0315(18) 0.057(3) 0.0319(17) -0.0033(17) 0.0124(14) -0.0053(17)
C1 0.040(2) 0.039(3) 0.037(2) -0.002(2) 0.0113(19) 0.004(2)
C2 0.033(2) 0.054(3) 0.031(2) 0.002(2) 0.0056(17) 0.005(2)
C3 0.031(2) 0.057(3) 0.031(2) 0.006(2) 0.0055(17) 0.004(2)
C4 0.029(2) 0.059(3) 0.035(2) 0.000(2) 0.0072(17) -0.007(2)
C5 0.032(2) 0.054(3) 0.030(2) -0.003(2) 0.0008(17) 0.002(2)
C6 0.024(2) 0.050(3) 0.036(2) -0.004(2) 0.0058(16) 0.000(2)
C7 0.029(2) 0.042(3) 0.039(2) -0.001(2) 0.0052(17) -0.002(2)
C8 0.023(2) 0.050(3) 0.043(2) -0.013(2) 0.0066(17) 0.001(2)
C9 0.024(2) 0.053(3) 0.038(2) -0.004(2) 0.0046(17) -0.002(2)
C10 0.030(2) 0.048(3) 0.035(2) -0.004(2) 0.0011(17) 0.003(2)
C11 0.031(2) 0.048(3) 0.038(2) 0.003(2) 0.0022(18) -0.003(2)
C12 0.034(2) 0.042(3) 0.049(2) 0.000(2) -0.0050(19) -0.005(2)
C13 0.034(2) 0.039(3) 0.059(3) -0.007(2) -0.004(2) 0.005(2)
C14 0.027(2) 0.050(3) 0.055(3) -0.011(2) 0.0048(19) 0.003(2)
C15 0.032(2) 0.077(4) 0.037(2) 0.009(2) 0.0079(19) 0.010(2)
C16 0.030(2) 0.074(4) 0.029(2) 0.016(2) 0.0059(17) 0.002(2)
C17 0.023(2) 0.094(4) 0.040(2) 0.019(3) 0.0034(18) -0.002(3)
C18 0.029(2) 0.082(4) 0.038(2) 0.006(3) -0.0033(19) -0.009(2)
C19 0.031(2) 0.073(4) 0.031(2) 0.004(2) 0.0033(17) 0.001(2)
C20 0.032(2) 0.044(3) 0.035(2) -0.004(2) 0.0039(17) -0.003(2)
C21 0.021(2) 0.057(3) 0.036(2) -0.005(2) 0.0019(16) 0.001(2)
C22 0.027(2) 0.056(3) 0.034(2) -0.005(2) 0.0042(17) 0.000(2)
C23 0.033(2) 0.048(3) 0.031(2) -0.004(2) -0.0006(17) 0.000(2)
C24 0.034(2) 0.056(3) 0.031(2) 0.005(2) 0.0005(17) 0.003(2)
C25 0.038(2) 0.064(3) 0.031(2) 0.001(2) -0.0016(18) -0.009(2)
C26 0.039(2) 0.056(3) 0.039(2) 0.001(2) -0.0026(19) 0.004(2)
C27 0.034(2) 0.061(3) 0.038(2) -0.002(2) 0.0023(18) 0.002(2)
C28 0.041(2) 0.047(3) 0.039(2) -0.004(2) 0.0056(19) -0.005(2)
C29 0.033(2) 0.047(3) 0.0288(19) -0.0088(19) 0.0044(17) -0.001(2)
C30 0.025(2) 0.064(3) 0.040(2) -0.011(2) 0.0001(17) -0.001(2)
C31 0.032(2) 0.050(3) 0.040(2) 0.000(2) 0.0020(18) 0.006(2)
C32 0.029(2) 0.054(3) 0.031(2) -0.005(2) 0.0018(17) 0.001(2)
C33 0.030(2) 0.048(3) 0.030(2) -0.001(2) 0.0031(16) 0.003(2)
C34 0.0229(19) 0.052(3) 0.030(2) 0.000(2) 0.0032(16) -0.001(2)
C35 0.026(2) 0.052(3) 0.0284(19) 0.001(2) 0.0029(16) 0.002(2)
C36 0.024(2) 0.052(3) 0.030(2) 0.003(2) -0.0001(16) 0.002(2)
C37 0.025(2) 0.055(3) 0.030(2) -0.002(2) 0.0019(16) 0.000(2)
C38 0.032(2) 0.058(3) 0.032(2) -0.001(2) -0.0014(17) 0.007(2)
C39 0.033(2) 0.060(3) 0.037(2) -0.002(2) -0.0026(18) -0.005(2)
C40 0.028(2) 0.055(3) 0.031(2) 0.001(2) 0.0036(17) 0.001(2)
C41 0.033(2) 0.028(3) 0.042(2) 0.0001(19) 0.0039(18) -0.0026(19)
C42 0.028(2) 0.058(3) 0.030(2) -0.003(2) 0.0064(16) 0.000(2)
C43 0.026(2) 0.036(3) 0.033(2) -0.0001(19) 0.0036(16) 0.0014(18)
C44 0.0187(19) 0.060(3) 0.0279(19) -0.001(2) 0.0026(15) -0.001(2)
C45 0.030(2) 0.061(3) 0.031(2) 0.005(2) 0.0056(17) 0.002(2)
C46 0.026(2) 0.054(3) 0.039(2) -0.001(2) 0.0070(17) 0.001(2)
C47 0.033(2) 0.049(3) 0.040(2) -0.003(2) 0.0129(18) -0.004(2)
C48 0.027(2) 0.042(3) 0.032(2) 0.004(2) 0.0066(16) 0.0019(19)
C49 0.026(2) 0.041(3) 0.032(2) 0.000(2) 0.0032(16) -0.0012(19)
C50 0.027(2) 0.050(3) 0.031(2) -0.001(2) 0.0035(16) -0.003(2)
C51 0.031(2) 0.051(3) 0.0264(19) 0.001(2) 0.0075(16) 0.003(2)
C52 0.031(2) 0.044(3) 0.035(2) -0.004(2) -0.0042(17) 0.003(2)
C53 0.031(2) 0.042(3) 0.041(2) 0.000(2) 0.0027(17) 0.001(2)
C54 0.024(2) 0.049(3) 0.036(2) 0.006(2) 0.0065(16) 0.0006(19)
C55 0.024(2) 0.057(3) 0.0286(19) -0.006(2) 0.0049(16) 0.004(2)
C75 0.023(2) 0.069(3) 0.028(2) 0.007(2) 0.0037(16) -0.005(2)

loop_
_atom_type_symbol
_atom_type_description
_atom_type_scat_dispersion_real
_atom_type_scat_dispersion_imag
_atom_type_scat_source
C C 0.0181 0.0091 'International Tables Vol C Tables 4.2.6.8 and 6.1.1.4'
H H 0.0000 0.0000 'International Tables Vol C Tables 4.2.6.8 and 6.1.1.4'
N N 0.0311 0.0180 'International Tables Vol C Tables 4.2.6.8 and 6.1.1.4'
O O 0.0492 0.0322 'International Tables Vol C Tables 4.2.6.8 and 6.1.1.4'
F F 0.0727 0.0534 'International Tables Vol C Tables 4.2.6.8 and 6.1.1.4'

loop_
_geom_angle_atom_site_label_1
_geom_angle_atom_site_label_2
_geom_angle_atom_site_label_3
_geom_angle
C8 O2 H2A 109.5
C21 O4 H4B 109.5
C34 O5 H56 109.5
C48 O7 H7A 109.5
C10 N1 C6 126.4(4)
C10 N1 H1 116.8
C6 N1 H1 116.8
C23 N2 C75 126.8(4)
C23 N2 H2 116.6
C75 N2 H2 116.6
C36 N3 C55 127.5(4)
C36 N3 H3A 116.2
C55 N3 H3A 116.2
C50 N4 C44 126.7(4)
C50 N4 H4A 116.6
C44 N4 H4A 116.6
F2 C1 F3 105.8(4)
F2 C1 F1 106.2(3)
F3 C1 F1 105.4(3)
F2 C1 C2 113.6(3)
F3 C1 C2 112.2(3)
F1 C1 C2 113.0(4)
C3 C2 C7 120.9(4)
C3 C2 C1 121.2(4)
C7 C2 C1 117.8(4)
C2 C3 C4 119.1(4)
C2 C3 H3 120.4
C4 C3 H3 120.4
C5 C4 C3 120.4(4)
C5 C4 H4 119.8
C3 C4 H4 119.8
C4 C5 C6 120.9(4)
C4 C5 H5 119.6
C6 C5 H5 119.6
C7 C6 C5 119.1(4)
C7 C6 N1 119.1(4)
C5 C6 N1 121.7(4)
C6 C7 C2 119.6(4)
C6 C7 H7 120.2
C2 C7 H7 120.2
O1 C8 O2 121.0(4)
O1 C8 C9 124.5(4)
O2 C8 C9 114.5(4)
C14 C9 C10 118.8(4)
C14 C9 C8 118.8(4)
C10 C9 C8 122.4(4)
N1 C10 C11 121.2(4)
N1 C10 C9 120.2(4)
C11 C10 C9 118.6(4)
C12 C11 C10 120.8(4)
C12 C11 H11 119.6
C10 C11 H11 119.6
C11 C12 C13 121.2(4)
C11 C12 H12 119.4
C13 C12 H12 119.4
C14 C13 C12 118.5(4)
C14 C13 H13 120.8
C12 C13 H13 120.8
C13 C14 C9 122.1(4)
C13 C14 H14 119.0
C9 C14 H14 119.0
F4 C15 F5 106.3(3)
F4 C15 F6 106.3(4)
F5 C15 F6 105.6(4)
F4 C15 C16 112.8(4)
F5 C15 C16 112.8(4)
F6 C15 C16 112.5(3)
C17 C16 C20 121.0(5)
C17 C16 C15 121.4(4)
C20 C16 C15 117.6(4)
C16 C17 C18 119.5(4)
C16 C17 H17 120.3
C18 C17 H17 120.3
C19 C18 C17 120.6(4)
C19 C18 H18 119.7
C17 C18 H18 119.7
C18 C19 C75 119.9(4)
C18 C19 H19 120.1
C75 C19 H19 120.1
C16 C20 C75 119.6(4)
C16 C20 H20 120.2
C75 C20 H20 120.2
O3 C21 O4 121.1(4)
O3 C21 C22 124.8(4)
O4 C21 C22 114.1(4)
C27 C22 C23 119.1(4)
C27 C22 C21 119.8(4)
C23 C22 C21 121.2(4)
N2 C23 C24 120.4(4)
N2 C23 C22 121.3(4)
C24 C23 C22 118.2(4)
C25 C24 C23 121.2(4)
C25 C24 H24 119.4
C23 C24 H24 119.4
C24 C25 C26 120.8(4)
C24 C25 H25 119.6
C26 C25 H25 119.6
C27 C26 C25 118.9(4)
C27 C26 H26 120.5
C25 C26 H26 120.5
C26 C27 C22 121.8(4)
C26 C27 H27 119.1
C22 C27 H27 119.1
F9 C28 F8 106.2(3)
F9 C28 F7 106.2(3)
F8 C28 F7 105.3(4)
F9 C28 C29 112.9(4)
F8 C28 C29 112.7(3)
F7 C28 C29 113.0(3)
C30 C29 C33 120.1(4)
C30 C29 C28 121.2(4)
C33 C29 C28 118.6(4)
C31 C30 C29 119.5(4)
C31 C30 H30 120.3
C29 C30 H30 120.3
C32 C31 C30 121.6(4)
C32 C31 H31 119.2
C30 C31 H31 119.2
C31 C32 C55 118.7(4)
C31 C32 H32 120.6
C55 C32 H32 120.6
C55 C33 C29 119.7(4)
C55 C33 H33 120.1
C29 C33 H33 120.1
O6 C34 O5 121.4(4)
O6 C34 C35 124.7(4)
O5 C34 C35 113.9(4)
C40 C35 C36 120.0(4)
C40 C35 C34 119.5(4)
C36 C35 C34 120.5(4)
N3 C36 C37 121.0(4)
N3 C36 C35 121.5(4)
C37 C36 C35 117.4(4)
C38 C37 C36 120.7(4)
C38 C37 H37 119.6
C36 C37 H37 119.6
C37 C38 C39 122.1(4)
C37 C38 H38 118.9
C39 C38 H38 118.9
C40 C39 C38 117.8(4)
C40 C39 H39 121.1
C38 C39 H39 121.1
C39 C40 C35 121.9(4)
C39 C40 H40 119.0
C35 C40 H40 119.0
F11 C41 F12 107.4(4)
F11 C41 F10 106.1(4)
F12 C41 F10 105.3(3)
F11 C41 C42 112.3(3)
F12 C41 C42 112.4(3)
F10 C41 C42 113.0(3)
C47 C42 C43 120.5(4)
C47 C42 C41 119.7(4)
C43 C42 C41 119.8(4)
C42 C43 C44 120.0(4)
C42 C43 H43 120.0
C44 C43 H43 120.0
C45 C44 C43 119.2(4)
C45 C44 N4 122.1(4)
C43 C44 N4 118.7(4)
C46 C45 C44 120.2(4)
C46 C45 H45 119.9
C44 C45 H45 119.9
C45 C46 C47 120.9(4)
C45 C46 H46 119.5
C47 C46 H46 119.5
C46 C47 C42 119.2(4)
C46 C47 H47 120.4
C42 C47 H47 120.4
O8 C48 O7 121.6(4)
O8 C48 C49 124.8(3)
O7 C48 C49 113.6(4)
C54 C49 C50 117.6(4)
C54 C49 C48 119.2(3)
C50 C49 C48 123.1(4)
C51 C50 N4 122.1(3)
C51 C50 C49 118.2(4)
N4 C50 C49 119.6(4)
C52 C51 C50 122.2(4)
C52 C51 H51 118.9
C50 C51 H51 118.9
C51 C52 C53 120.6(4)
C51 C52 H52 119.7
C53 C52 H52 119.7
C54 C53 C52 117.8(4)
C54 C53 H53 121.1
C52 C53 H53 121.1
C53 C54 C49 123.4(4)
C53 C54 H54 118.3
C49 C54 H54 118.3
C33 C55 C32 120.4(4)
C33 C55 N3 117.6(4)
C32 C55 N3 121.9(4)
C20 C75 C19 119.4(4)
C20 C75 N2 118.6(4)
C19 C75 N2 121.8(4)

loop_
_geom_bond_atom_site_label_1
_geom_bond_atom_site_label_2
_geom_bond_distance
F1 C1 1.338(4)
F2 C1 1.329(4)
F3 C1 1.335(4)
F4 C15 1.338(4)
F5 C15 1.340(5)
F6 C15 1.343(5)
F7 C28 1.346(4)
F8 C28 1.343(4)
F9 C28 1.340(4)
F10 C41 1.327(4)
F11 C41 1.305(4)
F12 C41 1.314(4)
O1 C8 1.234(5)
O2 C8 1.327(4)
O2 H2A 0.8400
O3 C21 1.238(5)
O4 C21 1.331(4)
O4 H4B 0.8400
O5 C34 1.336(4)
O5 H56 0.8400
O6 C34 1.237(5)
O7 C48 1.328(4)
O7 H7A 0.8400
O8 C48 1.228(5)
N1 C10 1.393(5)
N1 C6 1.417(4)
N1 H1 0.8800
N2 C23 1.388(5)
N2 C75 1.407(4)
N2 H2 0.8800
N3 C36 1.375(5)
N3 C55 1.417(4)
N3 H3A 0.8800
N4 C50 1.399(5)
N4 C44 1.417(4)
N4 H4A 0.8800
C1 C2 1.490(6)
C2 C3 1.379(5)
C2 C7 1.398(5)
C3 C4 1.387(5)
C3 H3 0.9500
C4 C5 1.375(5)
C4 H4 0.9500
C5 C6 1.390(5)
C5 H5 0.9500
C6 C7 1.388(5)
C7 H7 0.9500
C8 C9 1.465(6)
C9 C14 1.409(6)
C9 C10 1.409(5)
C10 C11 1.396(5)
C11 C12 1.379(5)
C11 H11 0.9500
C12 C13 1.390(5)
C12 H12 0.9500
C13 C14 1.368(6)
C13 H13 0.9500
C14 H14 0.9500
C15 C16 1.499(6)
C16 C17 1.379(6)
C16 C20 1.387(5)
C17 C18 1.384(6)
C17 H17 0.9500
C18 C19 1.380(5)
C18 H18 0.9500
C19 C75 1.403(5)
C19 H19 0.9500
C20 C75 1.391(6)
C20 H20 0.9500
C21 C22 1.462(6)
C22 C27 1.395(6)
C22 C23 1.421(5)
C23 C24 1.400(5)
C24 C25 1.364(6)
C24 H24 0.9500
C25 C26 1.402(5)
C25 H25 0.9500
C26 C27 1.362(6)
C26 H26 0.9500
C27 H27 0.9500
C28 C29 1.484(6)
C29 C30 1.390(5)
C29 C33 1.394(5)
C30 C31 1.384(6)
C30 H30 0.9500
C31 C32 1.377(5)
C31 H31 0.9500
C32 C55 1.407(5)
C32 H32 0.9500
C33 C55 1.385(5)
C33 H33 0.9500
C34 C35 1.470(5)
C35 C40 1.387(5)
C35 C36 1.428(5)
C36 C37 1.407(5)
C37 C38 1.366(5)
C37 H37 0.9500
C38 C39 1.401(5)
C38 H38 0.9500
C39 C40 1.375(5)
C39 H39 0.9500
C40 H40 0.9500
C41 C42 1.500(5)
C42 C47 1.388(5)
C42 C43 1.389(5)
C43 C44 1.401(5)
C43 H43 0.9500
C44 C45 1.387(5)
C45 C46 1.384(5)
C45 H45 0.9500
C46 C47 1.384(5)
C46 H46 0.9500
C47 H47 0.9500
C48 C49 1.463(5)
C49 C54 1.408(5)
C49 C50 1.418(5)
C50 C51 1.392(5)
C51 C52 1.371(5)
C51 H51 0.9500
C52 C53 1.393(5)
C52 H52 0.9500
C53 C54 1.370(5)
C53 H53 0.9500
C54 H54 0.9500

loop_
_geom_torsion_atom_site_label_1
_geom_torsion_atom_site_label_2
_geom_torsion_atom_site_label_3
_geom_torsion_atom_site_label_4
_geom_torsion
F2 C1 C2 C3 129.5(4)
F3 C1 C2 C3 -110.5(4)
F1 C1 C2 C3 8.5(5)
F2 C1 C2 C7 -51.7(5)
F3 C1 C2 C7 68.3(5)
F1 C1 C2 C7 -172.7(3)
C7 C2 C3 C4 -0.9(6)
C1 C2 C3 C4 177.9(3)
C2 C3 C4 C5 -0.9(6)
C3 C4 C5 C6 2.8(6)
C4 C5 C6 C7 -2.9(6)
C4 C5 C6 N1 -179.6(4)
C10 N1 C6 C7 143.2(4)
C10 N1 C6 C5 -40.1(6)
C5 C6 C7 C2 1.1(6)
N1 C6 C7 C2 177.9(3)
C3 C2 C7 C6 0.7(6)
C1 C2 C7 C6 -178.1(3)
O1 C8 C9 C14 -168.5(4)
O2 C8 C9 C14 10.5(5)
O1 C8 C9 C10 9.3(6)
O2 C8 C9 C10 -171.7(3)
C6 N1 C10 C11 -13.1(6)
C6 N1 C10 C9 169.7(3)
C14 C9 C10 N1 -178.5(3)
C8 C9 C10 N1 3.7(6)
C14 C9 C10 C11 4.2(6)
C8 C9 C10 C11 -173.6(3)
N1 C10 C11 C12 180.0(3)
C9 C10 C11 C12 -2.8(6)
C10 C11 C12 C13 -0.4(6)
C11 C12 C13 C14 2.1(6)
C12 C13 C14 C9 -0.6(6)
C10 C9 C14 C13 -2.5(6)
C8 C9 C14 C13 175.4(4)
F4 C15 C16 C17 14.4(6)
F5 C15 C16 C17 134.9(4)
F6 C15 C16 C17 -105.8(4)
F4 C15 C16 C20 -167.1(3)
F5 C15 C16 C20 -46.6(5)
F6 C15 C16 C20 72.7(5)
C20 C16 C17 C18 -0.8(6)
C15 C16 C17 C18 177.7(4)
C16 C17 C18 C19 -0.4(6)
C17 C18 C19 C75 1.4(6)
C17 C16 C20 C75 1.0(6)
C15 C16 C20 C75 -177.5(3)
O3 C21 C22 C27 -163.8(4)
O4 C21 C22 C27 16.0(5)
O3 C21 C22 C23 16.3(6)
O4 C21 C22 C23 -163.9(3)
C75 N2 C23 C24 -30.9(6)
C75 N2 C23 C22 152.3(4)
C27 C22 C23 N2 178.1(3)
C21 C22 C23 N2 -2.0(6)
C27 C22 C23 C24 1.2(6)
C21 C22 C23 C24 -178.9(3)
N2 C23 C24 C25 -177.1(3)
C22 C23 C24 C25 -0.2(6)
C23 C24 C25 C26 -0.3(6)
C24 C25 C26 C27 -0.3(6)
C25 C26 C27 C22 1.4(6)
C23 C22 C27 C26 -1.8(6)
C21 C22 C27 C26 178.3(4)
F9 C28 C29 C30 26.4(5)
F8 C28 C29 C30 -93.9(4)
F7 C28 C29 C30 146.8(4)
F9 C28 C29 C33 -156.7(3)
F8 C28 C29 C33 83.1(5)
F7 C28 C29 C33 -36.2(5)
C33 C29 C30 C31 0.2(6)
C28 C29 C30 C31 177.1(4)
C29 C30 C31 C32 -1.0(6)
C30 C31 C32 C55 0.8(6)
C30 C29 C33 C55 0.8(6)
C28 C29 C33 C55 -176.2(3)
O6 C34 C35 C40 -168.9(4)
O5 C34 C35 C40 11.3(5)
O6 C34 C35 C36 11.4(6)
O5 C34 C35 C36 -168.4(3)
C55 N3 C36 C37 -26.5(6)
C55 N3 C36 C35 156.7(3)
C40 C35 C36 N3 178.7(3)
C34 C35 C36 N3 -1.7(5)
C40 C35 C36 C37 1.8(5)
C34 C35 C36 C37 -178.5(3)
N3 C36 C37 C38 -178.3(3)
C35 C36 C37 C38 -1.4(5)
C36 C37 C38 C39 0.2(6)
C37 C38 C39 C40 0.6(6)
C38 C39 C40 C35 -0.1(6)
C36 C35 C40 C39 -1.1(6)
C34 C35 C40 C39 179.3(3)
F11 C41 C42 C47 -81.6(5)
F12 C41 C42 C47 39.5(5)
F10 C41 C42 C47 158.5(4)
F11 C41 C42 C43 96.3(4)
F12 C41 C42 C43 -142.6(4)
F10 C41 C42 C43 -23.7(5)
C47 C42 C43 C44 -0.8(6)
C41 C42 C43 C44 -178.7(3)
C42 C43 C44 C45 3.3(5)
C42 C43 C44 N4 -179.5(3)
C50 N4 C44 C45 -37.7(6)
C50 N4 C44 C43 145.2(4)
C43 C44 C45 C46 -4.3(6)
N4 C44 C45 C46 178.6(3)
C44 C45 C46 C47 2.8(6)
C45 C46 C47 C42 -0.3(6)
C43 C42 C47 C46 -0.7(6)
C41 C42 C47 C46 177.1(4)
O8 C48 C49 C54 -176.8(4)
O7 C48 C49 C54 3.4(5)
O8 C48 C49 C50 -0.3(6)
O7 C48 C49 C50 179.9(3)
C44 N4 C50 C51 -9.8(6)
C44 N4 C50 C49 172.5(3)
C54 C49 C50 C51 4.5(5)
C48 C49 C50 C51 -172.1(3)
C54 C49 C50 N4 -177.7(3)
C48 C49 C50 N4 5.7(6)
N4 C50 C51 C52 178.8(3)
C49 C50 C51 C52 -3.5(6)
C50 C51 C52 C53 0.0(6)
C51 C52 C53 C54 2.3(6)
C52 C53 C54 C49 -1.1(6)
C50 C49 C54 C53 -2.3(6)
C48 C49 C54 C53 174.4(3)
C29 C33 C55 C32 -1.1(6)
C29 C33 C55 N3 176.1(3)
C31 C32 C55 C33 0.3(6)
C31 C32 C55 N3 -176.7(3)
C36 N3 C55 C33 153.9(4)
C36 N3 C55 C32 -29.0(6)
C16 C20 C75 C19 0.0(6)
C16 C20 C75 N2 176.5(3)
C18 C19 C75 C20 -1.2(6)
C18 C19 C75 N2 -177.6(3)
C23 N2 C75 C20 155.9(4)
C23 N2 C75 C19 -27.7(6)
